data_4036574
loop_
_publ_author_name
'Zhang, Yu-Fei'
'Tian, Wan-Fa'
'Cao, Xiao-Ping'
'Kuck, Dietmar'
'Chow, Hak-Fun'

_publ_section_title
;
 o-Quinones Derived from Tribenzotriquinacenes: Functionalization of Inner
 Bay Positions and Use for Single-Wing Extensions.
;
_journal_issue 6
_journal_name_full 'The Journal of organic chemistry'
_journal_page_first 2308
_journal_page_last 2319
_journal_paper_doi 10.1021/acs.joc.5b02806
_journal_volume 81
_journal_year 2016
_chemical_formula_moiety '0.31(C32 H24 Cl2 N2), 0.31(C H Cl3)'
_chemical_formula_sum 'C10.15 H7.69 Cl1.54 N0.62'
_chemical_formula_weight 192.86
_space_group_crystal_system triclinic
_space_group_IT_number 2
_space_group_name_Hall '-P 1'
_space_group_name_H-M_alt 'P -1'
_atom_sites_solution_hydrogens geom
_atom_sites_solution_primary direct
_audit_creation_date 2014-05-28
_audit_creation_method
;
Olex2 1.2
(compiled 2014.03.20 svn.r2914 for OlexSys, GUI svn.r4816)
;
_cell_angle_alpha 81.345(7)
_cell_angle_beta 85.620(6)
_cell_angle_gamma 68.070(7)
_cell_formula_units_Z 13
_cell_length_a 10.5292(8)
_cell_length_b 11.7378(10)
_cell_length_c 25.986(2)
_cell_measurement_reflns_used 3932
_cell_measurement_temperature 294.81(10)
_cell_measurement_theta_max 25.3820
_cell_measurement_theta_min 3.7400
_cell_volume 2944.6(4)
_computing_cell_refinement
;
CrysAlisPro, Agilent Technologies,
Version 1.171.36.28 (release 01-02-2013 CrysAlis171 .NET)
(compiled Feb  1 2013,16:14:44)
;
_computing_data_collection
;
CrysAlisPro, Agilent Technologies,
Version 1.171.36.28 (release 01-02-2013 CrysAlis171 .NET)
(compiled Feb  1 2013,16:14:44)
;
_computing_data_reduction
;
CrysAlisPro, Agilent Technologies,
Version 1.171.36.28 (release 01-02-2013 CrysAlis171 .NET)
(compiled Feb  1 2013,16:14:44)
;
_computing_molecular_graphics 'Olex2 (Dolomanov et al., 2009)'
_computing_publication_material 'Olex2 (Dolomanov et al., 2009)'
_computing_structure_refinement 'ShelXL (Sheldrick, 2008)'
_computing_structure_solution 'ShelXS (Sheldrick, 2008)'
_diffrn_ambient_temperature 294.81(10)
_diffrn_detector_area_resol_mean 16.0733
_diffrn_measured_fraction_theta_full 0.997
_diffrn_measured_fraction_theta_max 0.997
_diffrn_measurement_device_type 'SuperNova, Dual, Cu at zero, Eos'
_diffrn_measurement_method '\w scans'
_diffrn_orient_matrix_UB_11 -0.0684884000
_diffrn_orient_matrix_UB_12 0.0394824000
_diffrn_orient_matrix_UB_13 0.0046204000
_diffrn_orient_matrix_UB_21 0.0086530000
_diffrn_orient_matrix_UB_22 0.0466054000
_diffrn_orient_matrix_UB_23 -0.0191283000
_diffrn_orient_matrix_UB_31 -0.0225976000
_diffrn_orient_matrix_UB_32 -0.0242432000
_diffrn_orient_matrix_UB_33 -0.0193761000
_diffrn_radiation_monochromator mirror
_diffrn_radiation_type MoK\a
_diffrn_radiation_wavelength 0.71073
_diffrn_reflns_av_R_equivalents 0.0495
_diffrn_reflns_av_unetI/netI 0.0837
_diffrn_reflns_Laue_measured_fraction_full 0.997
_diffrn_reflns_Laue_measured_fraction_max 0.997
_diffrn_reflns_limit_h_max 12
_diffrn_reflns_limit_h_min -12
_diffrn_reflns_limit_k_max 14
_diffrn_reflns_limit_k_min -14
_diffrn_reflns_limit_l_max 32
_diffrn_reflns_limit_l_min -32
_diffrn_reflns_number 20847
_diffrn_reflns_point_group_measured_fraction_full 0.997
_diffrn_reflns_point_group_measured_fraction_max 0.997
_diffrn_reflns_theta_full 25.500
_diffrn_reflns_theta_max 26.022
_diffrn_reflns_theta_min 3.046
_diffrn_source 'SuperNova (Mo) X-ray Source'
_exptl_absorpt_coefficient_mu 0.520
_exptl_absorpt_correction_T_max 1.00000
_exptl_absorpt_correction_T_min 0.32933
_exptl_absorpt_correction_type multi-scan
_exptl_absorpt_process_details
;
CrysAlisPro, Agilent Technologies,
Version 1.171.36.28 (release 01-02-2013 CrysAlis171 .NET)
(compiled Feb  1 2013,16:14:44)
Empirical absorption correction using spherical harmonics,
 implemented in SCALE3 ABSPACK scaling algorithm.
;
_exptl_crystal_colour 'clear light yellow'
_exptl_crystal_density_diffrn 1.414
_exptl_crystal_description block
_exptl_crystal_F_000 1288
_exptl_crystal_size_max 0.33
_exptl_crystal_size_mid 0.27
_exptl_crystal_size_min 0.07
_refine_diff_density_max 0.956
_refine_diff_density_min -0.719
_refine_diff_density_rms 0.074
_refine_ls_extinction_coef 0.0035(12)
_refine_ls_extinction_expression Fc^*^=kFc[1+0.001xFc^2^\l^3^/sin(2\q)]^-1/4^
_refine_ls_extinction_method SHELXL
_refine_ls_goodness_of_fit_ref 1.066
_refine_ls_hydrogen_treatment constr
_refine_ls_matrix_type full
_refine_ls_number_parameters 730
_refine_ls_number_reflns 11565
_refine_ls_number_restraints 0
_refine_ls_restrained_S_all 1.066
_refine_ls_R_factor_all 0.1506
_refine_ls_R_factor_gt 0.0926
_refine_ls_shift/su_max 0.000
_refine_ls_shift/su_mean 0.000
_refine_ls_structure_factor_coef Fsqd
_refine_ls_weighting_details
;
 w=1/[\s^2^(Fo^2^)+(0.1307P)^2^+1.8828P]
 where P=(Fo^2^+2Fc^2^)/3
;
_refine_ls_weighting_scheme calc
_refine_ls_wR_factor_gt 0.2409
_refine_ls_wR_factor_ref 0.2943
_reflns_Friedel_coverage 0.000
_reflns_number_gt 6309
_reflns_number_total 11565
_reflns_threshold_expression 'I > 2\s(I)'
_cod_data_source_file jo5b02806_si_008.cif
_cod_data_source_block zhangyf0524
_cod_database_code 4036574
_shelxl_version_number 2013-2
_shelx_space_group_comment
;
The symmetry employed for this shelxl refinement is uniquely defined
by the following loop, which should always be used as a source of
symmetry information in preference to the above space-group names.
They are only intended as comments.
;
_reflns_odcompleteness_completeness 99.83
_reflns_odcompleteness_iscentric 1
_reflns_odcompleteness_theta 26.32
_olex2_refinement_description
;
1. Fixed Uiso
 At 1.2 times of:
  All C(H) groups
 At 1.5 times of:
  All C(H,H,H) groups
2.a Ternary CH refined with riding coordinates:
 C65(H65), C66(H66)
2.b Aromatic/amide H refined with riding coordinates:
 C1(H1), C2(H2), C3(H3), C4(H4), C9(H9), C10(H10), C11(H11), C12(H12),
 C19(H19), C22(H22), C28(H28), C31(H31), C34(H34), C35(H35), C36(H36), C37(H37),
  C47(H47), C48(H48), C49(H49), C50(H50), C55(H55), C58(H58), C60(H60), C63(H63)
2.c Idealised Me refined as rotating group:
 C23(H23A,H23B,H23C), C24(H24A,H24B,H24C), C25(H25A,H25B,H25C), C26(H26A,H26B,
 H26C), C51(H51A,H51B,H51C), C52(H52A,H52B,H52C), C53(H53A,H53B,H53C), C54(H54A,
 H54B,H54C)
;

loop_
_space_group_symop_operation_xyz
'x, y, z'
'-x, -y, -z'

loop_
_atom_site_label
_atom_site_type_symbol
_atom_site_fract_x
_atom_site_fract_y
_atom_site_fract_z
_atom_site_U_iso_or_equiv
_atom_site_adp_type
_atom_site_occupancy
_atom_site_site_symmetry_order
_atom_site_calc_flag
_atom_site_refinement_flags_posn
Cl1 Cl 0.98464(17) 0.86765(14) -0.50670(6) 0.0738(5) Uani 1 1 d .
Cl2 Cl 0.6866(2) 0.92525(15) -0.54294(7) 0.0898(6) Uani 1 1 d .
N1 N 0.9848(4) 0.4571(4) -0.41288(15) 0.0457(9) Uani 1 1 d .
N2 N 0.7161(4) 0.5094(3) -0.44772(15) 0.0443(9) Uani 1 1 d .
C1 C 0.5416(7) 0.1040(6) -0.2357(3) 0.0788(18) Uani 1 1 d .
H1 H 0.5610 0.0689 -0.2013 0.095 Uiso 1 1 calc R
C2 C 0.4085(7) 0.1819(7) -0.2491(3) 0.088(2) Uani 1 1 d .
H2 H 0.3384 0.1986 -0.2240 0.106 Uiso 1 1 calc R
C3 C 0.3830(6) 0.2333(6) -0.3000(3) 0.0794(19) Uani 1 1 d .
H3 H 0.2944 0.2852 -0.3093 0.095 Uiso 1 1 calc R
C4 C 0.4858(5) 0.2097(5) -0.3378(2) 0.0618(14) Uani 1 1 d .
H4 H 0.4665 0.2451 -0.3722 0.074 Uiso 1 1 calc R
C5 C 0.6189(5) 0.1322(5) -0.3239(2) 0.0511(12) Uani 1 1 d .
C6 C 0.6456(5) 0.0785(5) -0.2735(2) 0.0537(13) Uani 1 1 d .
C7 C 0.7935(6) -0.0064(5) -0.2660(2) 0.0543(13) Uani 1 1 d .
C8 C 0.8689(6) 0.0455(5) -0.2344(2) 0.0567(13) Uani 1 1 d .
C9 C 0.8486(8) 0.0619(6) -0.1821(2) 0.082(2) Uani 1 1 d .
H9 H 0.7830 0.0384 -0.1622 0.099 Uiso 1 1 calc R
C10 C 0.9258(9) 0.1130(8) -0.1598(3) 0.100(3) Uani 1 1 d .
H10 H 0.9097 0.1270 -0.1252 0.120 Uiso 1 1 calc R
C11 C 1.0286(9) 0.1440(7) -0.1891(3) 0.096(2) Uani 1 1 d .
H11 H 1.0840 0.1741 -0.1734 0.115 Uiso 1 1 calc R
C12 C 1.0473(7) 0.1299(6) -0.2408(3) 0.0751(18) Uani 1 1 d .
H12 H 1.1123 0.1544 -0.2606 0.090 Uiso 1 1 calc R
C13 C 0.9690(6) 0.0790(5) -0.2638(2) 0.0551(13) Uani 1 1 d .
C14 C 0.9736(5) 0.0580(4) -0.32026(19) 0.0472(11) Uani 1 1 d .
C15 C 0.8605(5) -0.0008(4) -0.32257(19) 0.0460(11) Uani 1 1 d .
C16 C 0.7444(5) 0.0962(4) -0.35901(19) 0.0436(11) Uani 1 1 d .
C17 C 0.7905(4) 0.2052(4) -0.37499(17) 0.0405(10) Uani 1 1 d .
C18 C 0.9226(4) 0.1809(4) -0.35543(18) 0.0404(10) Uani 1 1 d .
C19 C 0.9859(5) 0.2631(4) -0.36821(19) 0.0452(11) Uani 1 1 d .
H19 H 1.0726 0.2451 -0.3556 0.054 Uiso 1 1 calc R
C20 C 0.9213(5) 0.3765(4) -0.40059(18) 0.0410(10) Uani 1 1 d .
C21 C 0.7856(4) 0.4027(4) -0.41855(17) 0.0397(10) Uani 1 1 d .
C22 C 0.7235(5) 0.3122(4) -0.40528(18) 0.0413(10) Uani 1 1 d .
H22 H 0.6372 0.3271 -0.4175 0.050 Uiso 1 1 calc R
C23 C 0.8015(7) -0.1350(6) -0.2392(3) 0.0797(19) Uani 1 1 d .
H23A H 0.7641 -0.1284 -0.2044 0.120 Uiso 1 1 calc GR
H23B H 0.8954 -0.1907 -0.2379 0.120 Uiso 1 1 calc GR
H23C H 0.7501 -0.1661 -0.2585 0.120 Uiso 1 1 calc GR
C24 C 0.9211(6) -0.1287(5) -0.3419(3) 0.0670(16) Uani 1 1 d .
H24A H 0.9949 -0.1828 -0.3199 0.100 Uiso 1 1 calc GR
H24B H 0.9550 -0.1197 -0.3770 0.100 Uiso 1 1 calc GR
H24C H 0.8513 -0.1632 -0.3407 0.100 Uiso 1 1 calc GR
C25 C 1.1185(5) -0.0181(5) -0.3364(3) 0.0662(15) Uani 1 1 d .
H25A H 1.1782 0.0246 -0.3321 0.099 Uiso 1 1 calc GR
H25B H 1.1205 -0.0299 -0.3723 0.099 Uiso 1 1 calc GR
H25C H 1.1487 -0.0972 -0.3151 0.099 Uiso 1 1 calc GR
C26 C 0.7164(6) 0.0535(5) -0.4092(2) 0.0595(14) Uani 1 1 d .
H26A H 0.6861 -0.0147 -0.4000 0.089 Uiso 1 1 calc GR
H26B H 0.7990 0.0279 -0.4301 0.089 Uiso 1 1 calc GR
H26C H 0.6467 0.1209 -0.4287 0.089 Uiso 1 1 calc GR
C27 C 0.9143(5) 0.5634(5) -0.44334(19) 0.0471(12) Uani 1 1 d .
C28 C 0.9756(5) 0.6540(5) -0.4585(2) 0.0524(12) Uani 1 1 d .
H28 H 1.0633 0.6389 -0.4477 0.063 Uiso 1 1 calc R
C29 C 0.9068(6) 0.7612(5) -0.4884(2) 0.0528(13) Uani 1 1 d .
C30 C 0.7732(6) 0.7867(5) -0.5051(2) 0.0544(13) Uani 1 1 d .
C31 C 0.7111(6) 0.7037(5) -0.49173(19) 0.0529(12) Uani 1 1 d .
H31 H 0.6232 0.7213 -0.5030 0.063 Uiso 1 1 calc R
C32 C 0.7807(5) 0.5892(4) -0.46019(18) 0.0442(11) Uani 1 1 d .
Cl3 Cl 0.59618(19) 0.30239(15) 0.01510(6) 0.0797(5) Uani 1 1 d .
Cl4 Cl 0.3169(2) 0.43946(14) -0.04166(7) 0.0889(6) Uani 1 1 d .
N3 N 0.6443(4) -0.0781(4) -0.06554(15) 0.0490(10) Uani 1 1 d .
N4 N 0.3869(4) 0.0439(4) -0.11347(16) 0.0508(10) Uani 1 1 d .
C33 C 0.8304(5) -0.4911(4) -0.2271(2) 0.0504(12) Uani 1 1 d .
C34 C 0.9506(6) -0.5153(5) -0.2577(2) 0.0682(16) Uani 1 1 d .
H34 H 0.9506 -0.5294 -0.2920 0.082 Uiso 1 1 calc R
C35 C 1.0676(7) -0.5181(6) -0.2373(3) 0.0810(19) Uani 1 1 d .
H35 H 1.1466 -0.5316 -0.2581 0.097 Uiso 1 1 calc R
C36 C 1.0689(7) -0.5008(6) -0.1860(3) 0.0812(19) Uani 1 1 d .
H36 H 1.1497 -0.5049 -0.1723 0.097 Uiso 1 1 calc R
C37 C 0.9552(6) -0.4781(6) -0.1554(3) 0.0703(16) Uani 1 1 d .
H37 H 0.9574 -0.4657 -0.1210 0.084 Uiso 1 1 calc R
C38 C 0.8337(5) -0.4734(4) -0.1759(2) 0.0513(12) Uani 1 1 d .
C39 C 0.6965(5) -0.4498(4) -0.14806(18) 0.0449(11) Uani 1 1 d .
C40 C 0.6292(5) -0.3160(4) -0.13652(17) 0.0424(11) Uani 1 1 d .
C41 C 0.5043(5) -0.2527(4) -0.16252(17) 0.0436(11) Uani 1 1 d .
C42 C 0.4827(5) -0.3270(5) -0.20131(19) 0.0477(11) Uani 1 1 d .
C43 C 0.5171(5) -0.2785(4) -0.25542(17) 0.0426(11) Uani 1 1 d .
C44 C 0.6264(5) -0.3642(4) -0.27822(18) 0.0452(11) Uani 1 1 d .
C45 C 0.6905(5) -0.4826(5) -0.24248(19) 0.0499(12) Uani 1 1 d .
C46 C 0.6023(5) -0.4614(5) -0.19026(19) 0.0501(12) Uani 1 1 d .
C47 C 0.4512(5) -0.1613(5) -0.2821(2) 0.0555(13) Uani 1 1 d .
H47 H 0.3791 -0.1030 -0.2661 0.067 Uiso 1 1 calc R
C48 C 0.4933(6) -0.1310(5) -0.3326(2) 0.0604(14) Uani 1 1 d .
H48 H 0.4506 -0.0521 -0.3503 0.073 Uiso 1 1 calc R
C49 C 0.5995(6) -0.2193(5) -0.3564(2) 0.0556(13) Uani 1 1 d .
H49 H 0.6254 -0.2008 -0.3906 0.067 Uiso 1 1 calc R
C50 C 0.6660(6) -0.3337(5) -0.3294(2) 0.0555(13) Uani 1 1 d .
H50 H 0.7384 -0.3918 -0.3453 0.067 Uiso 1 1 calc R
C51 C 0.6992(7) -0.5963(5) -0.2677(2) 0.0721(17) Uani 1 1 d .
H51A H 0.7561 -0.6015 -0.2986 0.108 Uiso 1 1 calc GR
H51B H 0.6091 -0.5880 -0.2765 0.108 Uiso 1 1 calc GR
H51C H 0.7379 -0.6701 -0.2435 0.108 Uiso 1 1 calc GR
C52 C 0.7104(7) -0.5367(5) -0.0967(2) 0.0679(16) Uani 1 1 d .
H52A H 0.7462 -0.6211 -0.1037 0.102 Uiso 1 1 calc GR
H52B H 0.6221 -0.5191 -0.0798 0.102 Uiso 1 1 calc GR
H52C H 0.7716 -0.5242 -0.0745 0.102 Uiso 1 1 calc GR
C53 C 0.3349(6) -0.3241(6) -0.1983(2) 0.0696(16) Uani 1 1 d .
H53A H 0.3184 -0.3648 -0.1650 0.104 Uiso 1 1 calc GR
H53B H 0.3222 -0.3661 -0.2253 0.104 Uiso 1 1 calc GR
H53C H 0.2719 -0.2397 -0.2026 0.104 Uiso 1 1 calc GR
C54 C 0.5444(7) -0.5627(6) -0.1718(3) 0.0743(17) Uani 1 1 d .
H54A H 0.6182 -0.6415 -0.1663 0.111 Uiso 1 1 calc GR
H54B H 0.4851 -0.5644 -0.1977 0.111 Uiso 1 1 calc GR
H54C H 0.4934 -0.5457 -0.1398 0.111 Uiso 1 1 calc GR
C55 C 0.6749(5) -0.2608(5) -0.10352(18) 0.0476(11) Uani 1 1 d .
H55 H 0.7568 -0.3039 -0.0863 0.057 Uiso 1 1 calc R
C56 C 0.5953(5) -0.1357(4) -0.09555(17) 0.0424(11) Uani 1 1 d .
C57 C 0.4656(5) -0.0739(4) -0.11951(18) 0.0450(11) Uani 1 1 d .
C58 C 0.4212(5) -0.1361(5) -0.15338(19) 0.0484(11) Uani 1 1 d .
H58 H 0.3365 -0.0976 -0.1691 0.058 Uiso 1 1 calc R
C59 C 0.5673(5) 0.0393(4) -0.05997(18) 0.0472(11) Uani 1 1 d .
C60 C 0.6141(6) 0.1060(5) -0.0288(2) 0.0548(13) Uani 1 1 d .
H60 H 0.6974 0.0667 -0.0121 0.066 Uiso 1 1 calc R
C61 C 0.5390(6) 0.2247(5) -0.0233(2) 0.0564(14) Uani 1 1 d .
C62 C 0.4109(6) 0.2862(5) -0.0479(2) 0.0597(14) Uani 1 1 d .
C63 C 0.3606(6) 0.2266(5) -0.0771(2) 0.0604(14) Uani 1 1 d .
H63 H 0.2763 0.2679 -0.0928 0.073 Uiso 1 1 calc R
C64 C 0.4370(5) 0.1012(5) -0.08365(18) 0.0485(12) Uani 1 1 d .
Cl5 Cl 0.3139(3) -0.3841(3) -0.34431(10) 0.1418(10) Uani 1 1 d .
Cl6 Cl 0.3302(3) -0.2345(2) -0.43780(11) 0.1341(9) Uani 1 1 d .
Cl7 Cl 0.3589(2) -0.4823(2) -0.44136(12) 0.1501(13) Uani 1 1 d .
C65 C 0.3867(7) -0.3853(6) -0.4051(3) 0.0788(19) Uani 1 1 d .
H65 H 0.4859 -0.4123 -0.4012 0.095 Uiso 1 1 calc R
Cl8 Cl 0.9820(3) -0.3600(3) -0.00760(15) 0.1697(14) Uani 1 1 d .
Cl9 Cl 1.0565(6) -0.1959(8) -0.0776(2) 0.343(5) Uani 1 1 d .
Cl10 Cl 0.9727(5) -0.1477(5) 0.0272(2) 0.271(3) Uani 1 1 d .
C66 C 0.9592(9) -0.2116(7) -0.0248(5) 0.132(4) Uani 1 1 d .
H66 H 0.8640 -0.1702 -0.0357 0.158 Uiso 1 1 calc R

loop_
_atom_site_aniso_label
_atom_site_aniso_U_11
_atom_site_aniso_U_22
_atom_site_aniso_U_33
_atom_site_aniso_U_23
_atom_site_aniso_U_13
_atom_site_aniso_U_12
Cl1 0.0983(11) 0.0605(9) 0.0807(10) -0.0141(7) 0.0260(8) -0.0533(8)
Cl2 0.1106(14) 0.0623(10) 0.0944(12) 0.0230(9) -0.0096(10) -0.0404(10)
N1 0.046(2) 0.049(2) 0.049(2) -0.0059(19) -0.0010(18) -0.0266(19)
N2 0.052(2) 0.042(2) 0.044(2) 0.0000(18) -0.0034(18) -0.0237(19)
C1 0.084(5) 0.090(5) 0.064(4) -0.009(3) 0.029(3) -0.040(4)
C2 0.068(4) 0.098(5) 0.100(6) -0.027(4) 0.038(4) -0.035(4)
C3 0.052(3) 0.074(4) 0.112(6) -0.019(4) 0.019(4) -0.024(3)
C4 0.043(3) 0.056(3) 0.082(4) -0.005(3) 0.007(3) -0.017(3)
C5 0.057(3) 0.044(3) 0.059(3) -0.006(2) 0.008(2) -0.029(2)
C6 0.064(3) 0.054(3) 0.053(3) -0.007(2) 0.013(3) -0.035(3)
C7 0.071(4) 0.046(3) 0.050(3) 0.001(2) 0.004(3) -0.031(3)
C8 0.072(4) 0.051(3) 0.047(3) 0.004(2) -0.005(3) -0.025(3)
C9 0.115(6) 0.093(5) 0.052(4) -0.002(3) -0.001(4) -0.055(4)
C10 0.137(7) 0.116(6) 0.058(4) -0.001(4) -0.025(5) -0.057(6)
C11 0.135(7) 0.104(6) 0.067(4) 0.008(4) -0.041(5) -0.066(5)
C12 0.089(5) 0.077(4) 0.073(4) 0.007(3) -0.023(4) -0.048(4)
C13 0.063(3) 0.050(3) 0.054(3) 0.004(2) -0.015(3) -0.024(3)
C14 0.044(3) 0.043(3) 0.053(3) -0.004(2) -0.001(2) -0.015(2)
C15 0.050(3) 0.036(2) 0.053(3) -0.004(2) 0.002(2) -0.018(2)
C16 0.046(3) 0.042(3) 0.051(3) -0.009(2) 0.003(2) -0.025(2)
C17 0.041(2) 0.043(3) 0.041(2) -0.009(2) 0.002(2) -0.019(2)
C18 0.040(2) 0.037(2) 0.046(3) -0.008(2) 0.006(2) -0.016(2)
C19 0.038(2) 0.046(3) 0.053(3) -0.008(2) 0.002(2) -0.017(2)
C20 0.043(2) 0.041(3) 0.046(3) -0.014(2) 0.005(2) -0.021(2)
C21 0.042(2) 0.041(3) 0.039(2) -0.005(2) 0.005(2) -0.020(2)
C22 0.040(2) 0.042(3) 0.046(3) -0.007(2) -0.001(2) -0.020(2)
C23 0.103(5) 0.058(4) 0.083(4) 0.017(3) -0.008(4) -0.045(4)
C24 0.068(4) 0.041(3) 0.093(4) -0.017(3) 0.000(3) -0.018(3)
C25 0.052(3) 0.050(3) 0.086(4) -0.002(3) 0.004(3) -0.011(3)
C26 0.074(4) 0.054(3) 0.065(3) -0.017(3) 0.003(3) -0.037(3)
C27 0.051(3) 0.052(3) 0.048(3) -0.014(2) 0.009(2) -0.028(2)
C28 0.054(3) 0.053(3) 0.060(3) -0.010(3) 0.006(2) -0.031(3)
C29 0.074(4) 0.049(3) 0.047(3) -0.018(2) 0.016(3) -0.035(3)
C30 0.068(3) 0.047(3) 0.048(3) -0.004(2) 0.008(3) -0.023(3)
C31 0.062(3) 0.050(3) 0.050(3) 0.002(2) -0.008(2) -0.027(3)
C32 0.054(3) 0.041(3) 0.041(3) -0.010(2) 0.004(2) -0.020(2)
Cl3 0.1199(13) 0.0765(10) 0.0707(10) -0.0320(8) 0.0214(9) -0.0641(10)
Cl4 0.1175(14) 0.0532(9) 0.0963(13) -0.0343(9) 0.0243(10) -0.0275(9)
N3 0.055(2) 0.051(2) 0.046(2) -0.0122(19) 0.0001(19) -0.023(2)
N4 0.055(2) 0.047(2) 0.049(2) -0.0126(19) 0.0040(19) -0.014(2)
C33 0.057(3) 0.039(3) 0.051(3) -0.009(2) 0.008(2) -0.013(2)
C34 0.075(4) 0.064(4) 0.061(4) -0.018(3) 0.016(3) -0.019(3)
C35 0.060(4) 0.080(5) 0.100(5) -0.015(4) 0.016(4) -0.024(3)
C36 0.062(4) 0.083(5) 0.099(5) -0.030(4) -0.003(4) -0.020(3)
C37 0.062(4) 0.069(4) 0.076(4) -0.025(3) -0.003(3) -0.014(3)
C38 0.057(3) 0.040(3) 0.055(3) -0.008(2) 0.002(2) -0.015(2)
C39 0.063(3) 0.032(2) 0.039(2) -0.0081(19) 0.005(2) -0.018(2)
C40 0.059(3) 0.041(3) 0.031(2) -0.0056(19) 0.005(2) -0.023(2)
C41 0.053(3) 0.049(3) 0.032(2) -0.008(2) 0.008(2) -0.023(2)
C42 0.051(3) 0.053(3) 0.044(3) -0.017(2) 0.003(2) -0.022(2)
C43 0.050(3) 0.050(3) 0.037(2) -0.010(2) -0.002(2) -0.027(2)
C44 0.057(3) 0.044(3) 0.042(3) -0.014(2) 0.005(2) -0.025(2)
C45 0.066(3) 0.047(3) 0.042(3) -0.017(2) 0.011(2) -0.026(2)
C46 0.066(3) 0.046(3) 0.048(3) -0.009(2) 0.007(2) -0.032(2)
C47 0.055(3) 0.058(3) 0.054(3) -0.013(3) -0.010(3) -0.018(3)
C48 0.080(4) 0.056(3) 0.050(3) -0.002(3) -0.011(3) -0.031(3)
C49 0.079(4) 0.058(3) 0.039(3) -0.009(2) 0.002(3) -0.035(3)
C50 0.069(3) 0.055(3) 0.046(3) -0.013(2) 0.002(3) -0.026(3)
C51 0.109(5) 0.050(3) 0.063(4) -0.023(3) 0.010(3) -0.033(3)
C52 0.103(5) 0.045(3) 0.052(3) 0.003(2) -0.006(3) -0.025(3)
C53 0.059(3) 0.089(4) 0.074(4) -0.028(3) 0.012(3) -0.039(3)
C54 0.102(5) 0.062(4) 0.077(4) -0.014(3) 0.011(4) -0.050(4)
C55 0.054(3) 0.054(3) 0.038(2) -0.009(2) 0.003(2) -0.024(2)
C56 0.051(3) 0.043(3) 0.035(2) -0.007(2) 0.007(2) -0.020(2)
C57 0.049(3) 0.048(3) 0.039(2) -0.007(2) 0.003(2) -0.019(2)
C58 0.048(3) 0.053(3) 0.043(3) -0.009(2) -0.002(2) -0.017(2)
C59 0.058(3) 0.044(3) 0.041(3) -0.011(2) 0.009(2) -0.020(2)
C60 0.064(3) 0.057(3) 0.053(3) -0.014(3) 0.007(3) -0.032(3)
C61 0.081(4) 0.051(3) 0.048(3) -0.017(2) 0.023(3) -0.037(3)
C62 0.080(4) 0.043(3) 0.058(3) -0.017(3) 0.022(3) -0.024(3)
C63 0.072(4) 0.049(3) 0.058(3) -0.015(3) 0.011(3) -0.019(3)
C64 0.058(3) 0.046(3) 0.039(3) -0.007(2) 0.008(2) -0.019(2)
Cl5 0.178(3) 0.134(2) 0.0966(16) -0.0236(15) 0.0229(16) -0.0408(19)
Cl6 0.1257(19) 0.1052(17) 0.140(2) 0.0130(15) -0.0100(16) -0.0159(14)
Cl7 0.1042(16) 0.1244(18) 0.209(3) -0.1036(19) -0.0745(18) 0.0166(13)
C65 0.062(4) 0.083(5) 0.085(5) -0.018(4) -0.015(3) -0.015(3)
Cl8 0.160(3) 0.116(2) 0.220(4) -0.001(2) -0.061(3) -0.0325(19)
Cl9 0.214(5) 0.485(11) 0.252(6) 0.189(7) -0.034(4) -0.123(6)
Cl10 0.222(4) 0.250(5) 0.354(7) -0.168(5) -0.117(5) -0.030(4)
C66 0.099(6) 0.072(5) 0.227(12) -0.063(6) -0.034(7) -0.011(5)

loop_
_atom_type_symbol
_atom_type_description
_atom_type_scat_dispersion_real
_atom_type_scat_dispersion_imag
_atom_type_scat_source
C C 0.0033 0.0016 'International Tables Vol C Tables 4.2.6.8 and 6.1.1.4'
H H 0.0000 0.0000 'International Tables Vol C Tables 4.2.6.8 and 6.1.1.4'
N N 0.0061 0.0033 'International Tables Vol C Tables 4.2.6.8 and 6.1.1.4'
Cl Cl 0.1484 0.1585 'International Tables Vol C Tables 4.2.6.8 and 6.1.1.4'

loop_
_geom_angle_atom_site_label_1
_geom_angle_atom_site_label_2
_geom_angle_atom_site_label_3
_geom_angle
C20 N1 C27 115.9(4)
C21 N2 C32 116.2(4)
C2 C1 H1 119.8
C6 C1 H1 119.8
C6 C1 C2 120.3(6)
C1 C2 H2 120.7
C3 C2 C1 118.7(6)
C3 C2 H2 120.7
C2 C3 H3 119.2
C2 C3 C4 121.5(6)
C4 C3 H3 119.2
C3 C4 H4 120.3
C3 C4 C5 119.4(6)
C5 C4 H4 120.3
C4 C5 C16 127.3(5)
C6 C5 C4 119.8(5)
C6 C5 C16 112.8(5)
C1 C6 C7 127.1(5)
C5 C6 C1 120.3(6)
C5 C6 C7 112.6(5)
C6 C7 C8 111.9(4)
C6 C7 C15 104.0(4)
C6 C7 C23 110.1(4)
C8 C7 C15 104.5(4)
C8 C7 C23 109.6(4)
C23 C7 C15 116.6(5)
C9 C8 C7 127.9(5)
C9 C8 C13 119.8(5)
C13 C8 C7 112.3(5)
C8 C9 H9 120.1
C10 C9 C8 119.9(7)
C10 C9 H9 120.1
C9 C10 H10 119.9
C9 C10 C11 120.2(7)
C11 C10 H10 119.9
C10 C11 H11 120.0
C12 C11 C10 120.0(6)
C12 C11 H11 120.0
C11 C12 H12 120.0
C11 C12 C13 120.1(7)
C13 C12 H12 120.0
C8 C13 C12 119.9(5)
C8 C13 C14 112.4(4)
C12 C13 C14 127.7(5)
C13 C14 C15 104.0(4)
C18 C14 C13 110.5(4)
C18 C14 C15 105.3(4)
C18 C14 C25 109.8(4)
C25 C14 C13 110.2(4)
C25 C14 C15 116.8(4)
C7 C15 C14 106.7(4)
C16 C15 C7 106.2(4)
C16 C15 C14 106.5(3)
C24 C15 C7 112.6(4)
C24 C15 C14 111.9(4)
C24 C15 C16 112.4(4)
C5 C16 C15 104.2(4)
C5 C16 C17 110.7(4)
C5 C16 C26 111.4(4)
C17 C16 C15 105.1(3)
C17 C16 C26 108.1(4)
C26 C16 C15 117.1(4)
C18 C17 C16 111.6(4)
C22 C17 C16 127.2(4)
C22 C17 C18 121.1(4)
C17 C18 C14 111.2(4)
C19 C18 C14 128.0(4)
C19 C18 C17 120.8(4)
C18 C19 H19 119.7
C18 C19 C20 120.7(4)
C20 C19 H19 119.7
N1 C20 C19 120.1(4)
N1 C20 C21 121.6(4)
C19 C20 C21 118.2(4)
N2 C21 C20 121.8(4)
N2 C21 C22 118.8(4)
C22 C21 C20 119.4(4)
C17 C22 C21 119.7(4)
C17 C22 H22 120.1
C21 C22 H22 120.1
C7 C23 H23A 109.5
C7 C23 H23B 109.5
C7 C23 H23C 109.5
H23A C23 H23B 109.5
H23A C23 H23C 109.5
H23B C23 H23C 109.5
C15 C24 H24A 109.5
C15 C24 H24B 109.5
C15 C24 H24C 109.5
H24A C24 H24B 109.5
H24A C24 H24C 109.5
H24B C24 H24C 109.5
C14 C25 H25A 109.5
C14 C25 H25B 109.5
C14 C25 H25C 109.5
H25A C25 H25B 109.5
H25A C25 H25C 109.5
H25B C25 H25C 109.5
C16 C26 H26A 109.5
C16 C26 H26B 109.5
C16 C26 H26C 109.5
H26A C26 H26B 109.5
H26A C26 H26C 109.5
H26B C26 H26C 109.5
N1 C27 C28 119.3(4)
N1 C27 C32 122.2(4)
C32 C27 C28 118.5(5)
C27 C28 H28 119.8
C29 C28 C27 120.4(5)
C29 C28 H28 119.8
C28 C29 Cl1 119.2(4)
C28 C29 C30 121.0(5)
C30 C29 Cl1 119.8(4)
C29 C30 Cl2 120.1(4)
C31 C30 Cl2 119.2(4)
C31 C30 C29 120.7(5)
C30 C31 H31 120.1
C30 C31 C32 119.9(5)
C32 C31 H31 120.1
N2 C32 C27 122.3(4)
N2 C32 C31 118.2(4)
C27 C32 C31 119.5(4)
C59 N3 C56 117.2(4)
C57 N4 C64 116.7(4)
C34 C33 C45 128.1(5)
C38 C33 C34 118.9(5)
C38 C33 C45 112.9(4)
C33 C34 H34 120.0
C35 C34 C33 120.0(6)
C35 C34 H34 120.0
C34 C35 H35 120.0
C34 C35 C36 120.1(6)
C36 C35 H35 120.0
C35 C36 H36 119.3
C37 C36 C35 121.3(6)
C37 C36 H36 119.3
C36 C37 H37 120.3
C36 C37 C38 119.4(6)
C38 C37 H37 120.3
C33 C38 C37 120.2(5)
C33 C38 C39 112.4(4)
C37 C38 C39 127.4(5)
C38 C39 C40 112.0(4)
C38 C39 C46 104.0(4)
C38 C39 C52 111.3(4)
C40 C39 C46 104.6(4)
C40 C39 C52 108.6(4)
C52 C39 C46 116.2(4)
C41 C40 C39 112.0(4)
C55 C40 C39 126.7(4)
C55 C40 C41 121.2(4)
C40 C41 C42 111.7(4)
C58 C41 C40 121.3(4)
C58 C41 C42 127.0(4)
C41 C42 C46 104.9(4)
C41 C42 C53 111.5(4)
C43 C42 C41 109.7(4)
C43 C42 C46 103.3(4)
C43 C42 C53 110.5(4)
C53 C42 C46 116.4(4)
C44 C43 C42 113.0(4)
C44 C43 C47 120.4(4)
C47 C43 C42 126.7(5)
C43 C44 C45 113.0(4)
C43 C44 C50 119.2(5)
C50 C44 C45 127.8(5)
C33 C45 C46 103.5(4)
C33 C45 C51 111.9(5)
C44 C45 C33 109.0(4)
C44 C45 C46 104.3(4)
C44 C45 C51 111.5(4)
C51 C45 C46 116.1(4)
C39 C46 C42 106.0(4)
C45 C46 C39 107.1(4)
C45 C46 C42 106.2(4)
C54 C46 C39 112.1(4)
C54 C46 C42 111.7(4)
C54 C46 C45 113.3(4)
C43 C47 H47 120.0
C43 C47 C48 119.9(5)
C48 C47 H47 120.0
C47 C48 H48 120.2
C49 C48 C47 119.6(5)
C49 C48 H48 120.2
C48 C49 H49 120.0
C50 C49 C48 120.1(5)
C50 C49 H49 120.0
C44 C50 H50 119.6
C49 C50 C44 120.7(5)
C49 C50 H50 119.6
C45 C51 H51A 109.5
C45 C51 H51B 109.5
C45 C51 H51C 109.5
H51A C51 H51B 109.5
H51A C51 H51C 109.5
H51B C51 H51C 109.5
C39 C52 H52A 109.5
C39 C52 H52B 109.5
C39 C52 H52C 109.5
H52A C52 H52B 109.5
H52A C52 H52C 109.5
H52B C52 H52C 109.5
C42 C53 H53A 109.5
C42 C53 H53B 109.5
C42 C53 H53C 109.5
H53A C53 H53B 109.5
H53A C53 H53C 109.5
H53B C53 H53C 109.5
C46 C54 H54A 109.5
C46 C54 H54B 109.5
C46 C54 H54C 109.5
H54A C54 H54B 109.5
H54A C54 H54C 109.5
H54B C54 H54C 109.5
C40 C55 H55 120.4
C40 C55 C56 119.2(5)
C56 C55 H55 120.4
N3 C56 C55 119.4(4)
N3 C56 C57 121.0(4)
C57 C56 C55 119.6(4)
N4 C57 C56 122.0(4)
N4 C57 C58 118.8(4)
C56 C57 C58 119.1(4)
C41 C58 C57 119.3(4)
C41 C58 H58 120.3
C57 C58 H58 120.3
N3 C59 C60 119.9(5)
N3 C59 C64 121.9(4)
C64 C59 C60 118.2(4)
C59 C60 H60 119.6
C61 C60 C59 120.8(5)
C61 C60 H60 119.6
C60 C61 Cl3 119.9(5)
C60 C61 C62 120.6(5)
C62 C61 Cl3 119.4(4)
C61 C62 Cl4 120.2(4)
C63 C62 Cl4 118.8(5)
C63 C62 C61 121.0(5)
C62 C63 H63 120.0
C62 C63 C64 119.9(5)
C64 C63 H63 120.0
N4 C64 C59 121.2(4)
N4 C64 C63 119.2(5)
C63 C64 C59 119.5(5)
Cl5 C65 Cl6 109.2(4)
Cl5 C65 H65 107.5
Cl6 C65 H65 107.5
Cl7 C65 Cl5 114.7(4)
Cl7 C65 Cl6 110.2(4)
Cl7 C65 H65 107.5
Cl8 C66 Cl9 110.1(6)
Cl8 C66 Cl10 110.3(7)
Cl8 C66 H66 106.1
Cl9 C66 H66 106.1
Cl10 C66 Cl9 117.4(7)
Cl10 C66 H66 106.1

loop_
_geom_bond_atom_site_label_1
_geom_bond_atom_site_label_2
_geom_bond_distance
Cl1 C29 1.728(5)
Cl2 C30 1.729(5)
N1 C20 1.339(5)
N1 C27 1.355(6)
N2 C21 1.339(6)
N2 C32 1.340(6)
C1 H1 0.9300
C1 C2 1.394(9)
C1 C6 1.391(8)
C2 H2 0.9300
C2 C3 1.371(10)
C3 H3 0.9300
C3 C4 1.382(8)
C4 H4 0.9300
C4 C5 1.396(7)
C5 C6 1.365(7)
C5 C16 1.507(7)
C6 C7 1.512(7)
C7 C8 1.513(7)
C7 C15 1.583(7)
C7 C23 1.540(7)
C8 C9 1.390(8)
C8 C13 1.396(8)
C9 H9 0.9300
C9 C10 1.378(9)
C10 H10 0.9300
C10 C11 1.403(11)
C11 H11 0.9300
C11 C12 1.369(9)
C12 H12 0.9300
C12 C13 1.394(7)
C13 C14 1.518(7)
C14 C15 1.592(6)
C14 C18 1.518(6)
C14 C25 1.516(7)
C15 C16 1.581(7)
C15 C24 1.541(7)
C16 C17 1.523(6)
C16 C26 1.551(7)
C17 C18 1.429(6)
C17 C22 1.349(6)
C18 C19 1.355(6)
C19 H19 0.9300
C19 C20 1.421(7)
C20 C21 1.443(6)
C21 C22 1.432(6)
C22 H22 0.9300
C23 H23A 0.9600
C23 H23B 0.9600
C23 H23C 0.9600
C24 H24A 0.9600
C24 H24B 0.9600
C24 H24C 0.9600
C25 H25A 0.9600
C25 H25B 0.9600
C25 H25C 0.9600
C26 H26A 0.9600
C26 H26B 0.9600
C26 H26C 0.9600
C27 C28 1.432(6)
C27 C32 1.414(7)
C28 H28 0.9300
C28 C29 1.349(7)
C29 C30 1.414(8)
C30 C31 1.355(7)
C31 H31 0.9300
C31 C32 1.429(7)
Cl3 C61 1.722(5)
Cl4 C62 1.725(5)
N3 C56 1.346(6)
N3 C59 1.336(6)
N4 C57 1.347(6)
N4 C64 1.347(6)
C33 C34 1.401(8)
C33 C38 1.381(7)
C33 C45 1.519(7)
C34 H34 0.9300
C34 C35 1.366(9)
C35 H35 0.9300
C35 C36 1.381(9)
C36 H36 0.9300
C36 C37 1.347(9)
C37 H37 0.9300
C37 C38 1.402(8)
C38 C39 1.512(7)
C39 C40 1.529(6)
C39 C46 1.587(7)
C39 C52 1.533(7)
C40 C41 1.411(7)
C40 C55 1.360(6)
C41 C42 1.509(6)
C41 C58 1.366(7)
C42 C43 1.506(7)
C42 C46 1.610(7)
C42 C53 1.540(7)
C43 C44 1.377(6)
C43 C47 1.389(7)
C44 C45 1.502(7)
C44 C50 1.397(7)
C45 C46 1.582(7)
C45 C51 1.543(7)
C46 C54 1.530(7)
C47 H47 0.9300
C47 C48 1.391(8)
C48 H48 0.9300
C48 C49 1.388(8)
C49 H49 0.9300
C49 C50 1.369(7)
C50 H50 0.9300
C51 H51A 0.9600
C51 H51B 0.9600
C51 H51C 0.9600
C52 H52A 0.9600
C52 H52B 0.9600
C52 H52C 0.9600
C53 H53A 0.9600
C53 H53B 0.9600
C53 H53C 0.9600
C54 H54A 0.9600
C54 H54B 0.9600
C54 H54C 0.9600
C55 H55 0.9300
C55 C56 1.430(7)
C56 C57 1.426(7)
C57 C58 1.427(6)
C58 H58 0.9300
C59 C60 1.433(7)
C59 C64 1.428(7)
C60 H60 0.9300
C60 C61 1.344(7)
C61 C62 1.420(8)
C62 C63 1.358(8)
C63 H63 0.9300
C63 C64 1.419(7)
Cl5 C65 1.702(7)
Cl6 C65 1.745(7)
Cl7 C65 1.699(7)
C65 H65 0.9800
Cl8 C66 1.661(9)
Cl9 C66 1.679(13)
Cl10 C66 1.679(10)
C66 H66 0.9800

loop_
_geom_torsion_atom_site_label_1
_geom_torsion_atom_site_label_2
_geom_torsion_atom_site_label_3
_geom_torsion_atom_site_label_4
_geom_torsion
Cl1 C29 C30 Cl2 -1.2(6)
Cl1 C29 C30 C31 179.2(4)
Cl2 C30 C31 C32 -179.5(4)
N1 C20 C21 N2 -0.9(7)
N1 C20 C21 C22 178.6(4)
N1 C27 C28 C29 -179.3(5)
N1 C27 C32 N2 -1.0(7)
N1 C27 C32 C31 179.2(4)
N2 C21 C22 C17 -178.6(4)
C1 C2 C3 C4 -0.1(11)
C1 C6 C7 C8 -69.2(7)
C1 C6 C7 C15 178.5(5)
C1 C6 C7 C23 52.9(7)
C2 C1 C6 C5 1.7(9)
C2 C1 C6 C7 -178.0(6)
C2 C3 C4 C5 -0.3(9)
C3 C4 C5 C6 1.4(8)
C3 C4 C5 C16 -179.4(5)
C4 C5 C6 C1 -2.1(8)
C4 C5 C6 C7 177.6(4)
C4 C5 C16 C15 -175.5(5)
C4 C5 C16 C17 72.0(6)
C4 C5 C16 C26 -48.3(7)
C5 C6 C7 C8 111.1(5)
C5 C6 C7 C15 -1.2(5)
C5 C6 C7 C23 -126.8(5)
C5 C16 C17 C18 115.8(4)
C5 C16 C17 C22 -66.6(6)
C6 C1 C2 C3 -0.6(10)
C6 C5 C16 C15 3.8(5)
C6 C5 C16 C17 -108.8(5)
C6 C5 C16 C26 130.9(5)
C6 C7 C8 C9 67.5(7)
C6 C7 C8 C13 -112.3(5)
C6 C7 C15 C14 116.7(4)
C6 C7 C15 C16 3.3(5)
C6 C7 C15 C24 -120.1(4)
C7 C8 C9 C10 -178.8(6)
C7 C8 C13 C12 179.2(5)
C7 C8 C13 C14 1.5(6)
C7 C15 C16 C5 -4.2(4)
C7 C15 C16 C17 112.3(4)
C7 C15 C16 C26 -127.7(4)
C8 C7 C15 C14 -0.8(5)
C8 C7 C15 C16 -114.2(4)
C8 C7 C15 C24 122.4(4)
C8 C9 C10 C11 -2.6(12)
C8 C13 C14 C15 -1.9(6)
C8 C13 C14 C18 110.6(5)
C8 C13 C14 C25 -127.9(5)
C9 C8 C13 C12 -0.6(9)
C9 C8 C13 C14 -178.3(5)
C9 C10 C11 C12 3.7(12)
C10 C11 C12 C13 -3.2(11)
C11 C12 C13 C8 1.7(9)
C11 C12 C13 C14 179.1(6)
C12 C13 C14 C15 -179.4(5)
C12 C13 C14 C18 -66.9(7)
C12 C13 C14 C25 54.6(7)
C13 C8 C9 C10 1.0(10)
C13 C14 C15 C7 1.6(5)
C13 C14 C15 C16 114.7(4)
C13 C14 C15 C24 -122.0(5)
C13 C14 C18 C17 -107.7(5)
C13 C14 C18 C19 71.5(6)
C14 C15 C16 C5 -117.7(4)
C14 C15 C16 C17 -1.3(5)
C14 C15 C16 C26 118.8(4)
C14 C18 C19 C20 -177.9(4)
C15 C7 C8 C9 179.4(6)
C15 C7 C8 C13 -0.4(6)
C15 C14 C18 C17 4.0(5)
C15 C14 C18 C19 -176.8(5)
C15 C16 C17 C18 3.9(5)
C15 C16 C17 C22 -178.5(4)
C16 C5 C6 C1 178.6(5)
C16 C5 C6 C7 -1.7(6)
C16 C17 C18 C14 -5.1(5)
C16 C17 C18 C19 175.6(4)
C16 C17 C22 C21 -176.9(4)
C17 C18 C19 C20 1.2(7)
C18 C14 C15 C7 -114.7(4)
C18 C14 C15 C16 -1.5(5)
C18 C14 C15 C24 121.7(5)
C18 C17 C22 C21 0.5(7)
C18 C19 C20 N1 179.9(4)
C18 C19 C20 C21 1.2(7)
C19 C20 C21 N2 177.7(4)
C19 C20 C21 C22 -2.8(6)
C20 N1 C27 C28 -179.6(4)
C20 N1 C27 C32 1.4(7)
C20 C21 C22 C17 1.9(7)
C21 N2 C32 C27 -0.5(7)
C21 N2 C32 C31 179.4(4)
C22 C17 C18 C14 177.1(4)
C22 C17 C18 C19 -2.1(7)
C23 C7 C8 C9 -54.9(8)
C23 C7 C8 C13 125.3(5)
C23 C7 C15 C14 -121.9(5)
C23 C7 C15 C16 124.7(5)
C23 C7 C15 C24 1.3(6)
C24 C15 C16 C5 119.3(4)
C24 C15 C16 C17 -124.2(4)
C24 C15 C16 C26 -4.2(6)
C25 C14 C15 C7 123.2(5)
C25 C14 C15 C16 -123.6(5)
C25 C14 C15 C24 -0.4(6)
C25 C14 C18 C17 130.5(4)
C25 C14 C18 C19 -50.3(7)
C26 C16 C17 C18 -122.0(4)
C26 C16 C17 C22 55.6(6)
C27 N1 C20 C19 -179.1(4)
C27 N1 C20 C21 -0.5(6)
C27 C28 C29 Cl1 -179.1(4)
C27 C28 C29 C30 0.2(8)
C28 C27 C32 N2 180.0(4)
C28 C27 C32 C31 0.2(7)
C28 C29 C30 Cl2 179.5(4)
C28 C29 C30 C31 -0.2(8)
C29 C30 C31 C32 0.2(8)
C30 C31 C32 N2 -180.0(5)
C30 C31 C32 C27 -0.1(7)
C32 N2 C21 C20 1.3(6)
C32 N2 C21 C22 -178.2(4)
C32 C27 C28 C29 -0.2(7)
Cl3 C61 C62 Cl4 2.8(6)
Cl3 C61 C62 C63 -177.9(4)
Cl4 C62 C63 C64 178.9(4)
N3 C56 C57 N4 0.3(7)
N3 C56 C57 C58 176.5(4)
N3 C59 C60 C61 179.0(5)
N3 C59 C64 N4 -1.1(7)
N3 C59 C64 C63 -179.0(5)
N4 C57 C58 C41 175.7(4)
C33 C34 C35 C36 1.9(10)
C33 C38 C39 C40 -109.9(5)
C33 C38 C39 C46 2.5(5)
C33 C38 C39 C52 128.2(5)
C33 C45 C46 C39 3.8(5)
C33 C45 C46 C42 116.7(4)
C33 C45 C46 C54 -120.3(5)
C34 C33 C38 C37 0.8(8)
C34 C33 C38 C39 -179.4(5)
C34 C33 C45 C44 -72.6(6)
C34 C33 C45 C46 176.8(5)
C34 C33 C45 C51 51.1(7)
C34 C35 C36 C37 -1.6(11)
C35 C36 C37 C38 0.8(10)
C36 C37 C38 C33 -0.4(9)
C36 C37 C38 C39 179.8(6)
C37 C38 C39 C40 69.9(7)
C37 C38 C39 C46 -177.7(5)
C37 C38 C39 C52 -51.9(7)
C38 C33 C34 C35 -1.6(9)
C38 C33 C45 C44 108.1(5)
C38 C33 C45 C46 -2.4(5)
C38 C33 C45 C51 -128.1(5)
C38 C39 C40 C41 117.0(4)
C38 C39 C40 C55 -66.2(6)
C38 C39 C46 C42 -116.9(4)
C38 C39 C46 C45 -3.8(5)
C38 C39 C46 C54 121.0(5)
C39 C40 C41 C42 -9.3(5)
C39 C40 C41 C58 173.4(4)
C39 C40 C55 C56 -177.2(4)
C40 C39 C46 C42 0.8(5)
C40 C39 C46 C45 113.8(4)
C40 C39 C46 C54 -121.4(5)
C40 C41 C42 C43 -101.2(5)
C40 C41 C42 C46 9.2(5)
C40 C41 C42 C53 136.0(5)
C40 C41 C58 C57 4.2(7)
C40 C55 C56 N3 -175.8(4)
C40 C55 C56 C57 4.2(7)
C41 C40 C55 C56 -0.7(7)
C41 C42 C43 C44 116.4(4)
C41 C42 C43 C47 -63.3(6)
C41 C42 C46 C39 -5.7(5)
C41 C42 C46 C45 -119.4(4)
C41 C42 C46 C54 116.6(4)
C42 C41 C58 C57 -172.7(4)
C42 C43 C44 C45 -3.6(5)
C42 C43 C44 C50 177.2(4)
C42 C43 C47 C48 -178.6(4)
C43 C42 C46 C39 109.2(4)
C43 C42 C46 C45 -4.5(4)
C43 C42 C46 C54 -128.4(4)
C43 C44 C45 C33 -109.6(5)
C43 C44 C45 C46 0.4(5)
C43 C44 C45 C51 126.4(5)
C43 C44 C50 C49 1.4(7)
C43 C47 C48 C49 1.2(8)
C44 C43 C47 C48 1.7(7)
C44 C45 C46 C39 -110.2(4)
C44 C45 C46 C42 2.7(5)
C44 C45 C46 C54 125.7(5)
C45 C33 C34 C35 179.2(5)
C45 C33 C38 C37 -179.9(5)
C45 C33 C38 C39 0.0(6)
C45 C44 C50 C49 -177.6(5)
C46 C39 C40 C41 5.0(5)
C46 C39 C40 C55 -178.2(4)
C46 C42 C43 C44 5.0(5)
C46 C42 C43 C47 -174.7(4)
C47 C43 C44 C45 176.2(4)
C47 C43 C44 C50 -3.0(7)
C47 C48 C49 C50 -2.8(8)
C48 C49 C50 C44 1.5(8)
C50 C44 C45 C33 69.5(6)
C50 C44 C45 C46 179.5(4)
C50 C44 C45 C51 -54.5(7)
C51 C45 C46 C39 126.7(5)
C51 C45 C46 C42 -120.4(5)
C51 C45 C46 C54 2.6(7)
C52 C39 C40 C41 -119.6(5)
C52 C39 C40 C55 57.1(7)
C52 C39 C46 C42 120.5(5)
C52 C39 C46 C45 -126.5(5)
C52 C39 C46 C54 -1.7(6)
C53 C42 C43 C44 -120.2(5)
C53 C42 C43 C47 60.1(6)
C53 C42 C46 C39 -129.5(4)
C53 C42 C46 C45 116.8(5)
C53 C42 C46 C54 -7.1(6)
C55 C40 C41 C42 173.7(4)
C55 C40 C41 C58 -3.6(7)
C55 C56 C57 N4 -179.7(4)
C55 C56 C57 C58 -3.5(7)
C56 N3 C59 C60 -179.6(4)
C56 N3 C59 C64 1.5(7)
C56 C57 C58 C41 -0.6(7)
C57 N4 C64 C59 0.2(7)
C57 N4 C64 C63 178.1(5)
C58 C41 C42 C43 76.0(6)
C58 C41 C42 C46 -173.6(5)
C58 C41 C42 C53 -46.8(7)
C59 N3 C56 C55 178.9(4)
C59 N3 C56 C57 -1.1(7)
C59 C60 C61 Cl3 179.1(4)
C59 C60 C61 C62 0.7(8)
C60 C59 C64 N4 180.0(4)
C60 C59 C64 C63 2.1(7)
C60 C61 C62 Cl4 -178.8(4)
C60 C61 C62 C63 0.5(8)
C61 C62 C63 C64 -0.4(8)
C62 C63 C64 N4 -178.9(5)
C62 C63 C64 C59 -0.9(8)
C64 N4 C57 C56 0.2(7)
C64 N4 C57 C58 -176.1(4)
C64 C59 C60 C61 -2.0(7)
